data_4305239
loop_
_publ_author_name
'Tomoka Yamaguchi'
'Yukinari Sunatsuki'
'Hiroyuki Ishida'
'Masaaki Kojima'
'Haruo Akashi'
'Nazzareno Re'
'Naohide Matsumoto'
'Andrzej Pochaba'
'Jerzy Mrozi\'nski'

_publ_contact_author_email kojima@cc.okayama-u.ac.jp
_publ_contact_author_fax +81-86-251-7842
_publ_contact_author_name 'Masaaki KOJIMA'
_publ_contact_author_phone +81-86-251-7842
_publ_section_title
;
Synthesis, Structures, and Magnetic Properties of Face-Sharing
Heterodinuclear Ni(II)-Ln(III) (Ln = Eu, Gd, Tb, Dy) Complexes
;
_journal_name_full 'Inorganic Chemistry'
_journal_page_first 5736
_journal_page_last 5745
_journal_paper_doi 10.1021/ic8000575
_journal_volume 47
_journal_year 2008
_chemical_formula_moiety 'C40 H38 Eu F12 N3 Ni O9 '
_chemical_formula_sum 'C40 H38 Eu F12 N3 Ni O9'
_chemical_formula_weight 1143.40
_space_group_IT_number 2
_symmetry_cell_setting triclinic
_symmetry_Int_Tables_number 2
_symmetry_space_group_name_Hall '-P 1'
_symmetry_space_group_name_H-M 'P -1'
_cell_angle_alpha 86.911(4)
_cell_angle_beta 77.108(5)
_cell_angle_gamma 71.8634(11)
_cell_formula_units_Z 2
_cell_length_a 13.2218(2)
_cell_length_b 13.3279(3)
_cell_length_c 13.7567(3)
_cell_measurement_reflns_used 5074
_cell_measurement_temperature 223.1
_cell_measurement_theta_max 27.4
_cell_measurement_theta_min 2.2
_cell_volume 2245.36(9)
_computing_cell_refinement PROCESS-AUTO
_computing_data_collection PROCESS-AUTO
_computing_data_reduction CrystalStructure
_computing_publication_material 'CrystalStructure 3.8'
_computing_structure_refinement CRYSTALS
_computing_structure_solution SIR92
_diffrn_detector_area_resol_mean 10.00
_diffrn_measured_fraction_theta_full 0.852
_diffrn_measured_fraction_theta_max 0.852
_diffrn_measurement_device_type 'Rigaku RAXIS-IV'
_diffrn_measurement_method \w
_diffrn_radiation_type 'Mo K\a'
_diffrn_radiation_wavelength 0.71069
_diffrn_reflns_av_R_equivalents 0.036
_diffrn_reflns_limit_h_max 16
_diffrn_reflns_limit_h_min -16
_diffrn_reflns_limit_k_max 16
_diffrn_reflns_limit_k_min -15
_diffrn_reflns_limit_l_max 15
_diffrn_reflns_limit_l_min -15
_diffrn_reflns_number 16775
_diffrn_reflns_theta_full 27.48
_diffrn_reflns_theta_max 27.48
_exptl_absorpt_coefficient_mu 1.905
_exptl_absorpt_correction_T_max 0.827
_exptl_absorpt_correction_T_min 0.751
_exptl_absorpt_correction_type multi-scan
_exptl_absorpt_process_details
;
    Higashi, T. (1995). Program for Absorption Correction.
    Rigaku Corporation, Tokyo, Japan.
;
_exptl_crystal_colour unknown
_exptl_crystal_density_diffrn 1.691
_exptl_crystal_density_method 'not measured'
_exptl_crystal_description unknown
_exptl_crystal_F_000 1140.00
_exptl_crystal_size_max 0.10
_exptl_crystal_size_mid 0.10
_exptl_crystal_size_min 0.10
_refine_diff_density_max 1.62
_refine_diff_density_min -1.18
_refine_ls_extinction_method none
_refine_ls_goodness_of_fit_ref 1.002
_refine_ls_hydrogen_treatment refall
_refine_ls_number_parameters 633
_refine_ls_number_reflns 8773
_refine_ls_R_factor_gt 0.0550
_refine_ls_shift/su_max 0.0010
_refine_ls_structure_factor_coef Fsqd
_refine_ls_weighting_details 'w = 1/[0.0016Fo^2^ + 1.0000\s(Fo^2^) + 0.5000]/(4Fo^2^)'
_refine_ls_weighting_scheme calc
_refine_ls_wR_factor_ref 0.1370
_reflns_number_gt 6607
_reflns_number_total 8773
_reflns_threshold_expression F^2^>2.0\s(F^2^)
_cod_data_source_file ic8000575-file001_4.cif
_cod_data_source_block '_[(NiL)Eu(hfac)2(EtOH)]'
_cod_original_cell_volume 2245.36(8)
_cod_original_formula_sum 'C40 H38 Eu F12 N3 Ni O9 '
_cod_database_code 4305239

loop_
_symmetry_equiv_pos_site_id
_symmetry_equiv_pos_as_xyz
1 +X,+Y,+Z
2 -X,-Y,-Z

loop_
_atom_site_label
_atom_site_type_symbol
_atom_site_fract_x
_atom_site_fract_y
_atom_site_fract_z
_atom_site_U_iso_or_equiv
_atom_site_adp_type
_atom_site_occupancy
_atom_site_symmetry_multiplicity
_atom_site_calc_flag
_atom_site_refinement_flags
_atom_site_disorder_assembly
_atom_site_disorder_group
Eu(1) Eu 0.22203(3) 0.70943(3) 0.26632(2) 0.02971(8) Uani 1.00 1 d . . .
Ni(1) Ni 0.35892(7) 0.46533(6) 0.25924(6) 0.0358(2) Uani 1.00 1 d . . .
F(1) F 0.3274(8) 0.9072(8) 0.5450(6) 0.156(4) Uani 1.00 1 d . . .
F(2) F 0.4494(6) 0.8375(6) 0.4286(7) 0.141(3) Uani 1.00 1 d . . .
F(3) F 0.3660(8) 1.0031(6) 0.4322(7) 0.180(4) Uani 1.00 1 d . . .
F(4) F -0.0078(9) 1.1389(6) 0.4007(8) 0.220(4) Uani 1.00 1 d . . .
F(5) F -0.0836(6) 1.0573(5) 0.3380(9) 0.172(3) Uani 1.00 1 d . . .
F(6) F 0.0281(7) 1.1137(6) 0.2518(6) 0.151(3) Uani 1.00 1 d . . .
F(7) F 0.4181(10) 0.9705(9) 0.1324(11) 0.234(7) Uani 1.00 1 d . . .
F(8) F 0.2808(12) 1.0760(9) 0.1439(10) 0.233(6) Uani 1.00 1 d . . .
F(9) F 0.3563(10) 1.0263(9) 0.0093(5) 0.205(5) Uani 1.00 1 d . . .
F(10) F 0.0831(7) 0.9179(5) -0.0871(5) 0.126(3) Uani 1.00 1 d . . .
F(11) F 0.1501(7) 0.7493(5) -0.0905(5) 0.128(3) Uani 1.00 1 d . . .
F(12) F -0.0009(6) 0.8268(6) 0.0078(5) 0.130(3) Uani 1.00 1 d . . .
O(1) O 0.4013(3) 0.6030(3) 0.2108(3) 0.0405(12) Uani 1.00 1 d . . .
O(2) O 0.2695(3) 0.5690(3) 0.3777(3) 0.0383(12) Uani 1.00 1 d . . .
O(3) O 0.2207(3) 0.5477(3) 0.2027(3) 0.0336(11) Uani 1.00 1 d . . .
O(4) O 0.2869(4) 0.7945(3) 0.3797(3) 0.0503(15) Uani 1.00 1 d . . .
O(5) O 0.0913(4) 0.8877(3) 0.3087(3) 0.0476(14) Uani 1.00 1 d . . .
O(6) O 0.2992(4) 0.8439(3) 0.1775(3) 0.0448(14) Uani 1.00 1 d . . .
O(7) O 0.1595(4) 0.7637(3) 0.1138(3) 0.0508(16) Uani 1.00 1 d . . .
O(8) O 0.0422(4) 0.7052(3) 0.3567(3) 0.0472(14) Uani 1.00 1 d . . .
O(9) O 0.8699(8) 0.8570(7) 0.3139(12) 0.204(6) Uani 1.00 1 d . . .
N(1) N 0.4761(5) 0.3854(4) 0.1404(4) 0.0485(17) Uani 1.00 1 d . . .
N(2) N 0.4653(4) 0.3876(4) 0.3465(4) 0.0461(17) Uani 1.00 1 d . . .
N(3) N 0.3034(5) 0.3362(4) 0.2785(4) 0.0459(17) Uani 1.00 1 d . . .
C(1) C 0.5690(8) 0.1106(6) 0.2360(6) 0.077(3) Uani 1.00 1 d . . .
C(2) C 0.4973(6) 0.2274(5) 0.2455(5) 0.054(2) Uani 1.00 1 d . . .
C(3) C 0.4941(6) 0.2708(5) 0.1375(5) 0.056(2) Uani 1.00 1 d . . .
C(4) C 0.5533(5) 0.4169(6) 0.0901(4) 0.046(2) Uani 1.00 1 d . . .
C(5) C 0.5696(5) 0.5185(6) 0.0943(4) 0.048(2) Uani 1.00 1 d . . .
C(6) C 0.6694(6) 0.5287(8) 0.0374(5) 0.062(2) Uani 1.00 1 d . . .
C(7) C 0.6975(6) 0.6182(9) 0.0421(5) 0.071(3) Uani 1.00 1 d . . .
C(8) C 0.6277(7) 0.7017(8) 0.1038(7) 0.071(3) Uani 1.00 1 d . . .
C(9) C 0.5305(6) 0.6948(7) 0.1638(5) 0.056(2) Uani 1.00 1 d . . .
C(10) C 0.4981(5) 0.6052(6) 0.1574(4) 0.044(2) Uani 1.00 1 d . . .
C(11) C 0.5480(6) 0.2886(5) 0.3017(5) 0.054(2) Uani 1.00 1 d . . .
C(12) C 0.4505(6) 0.3989(5) 0.4408(4) 0.047(2) Uani 1.00 1 d . . .
C(13) C 0.3650(5) 0.4794(5) 0.5044(4) 0.0391(18) Uani 1.00 1 d . . .
C(14) C 0.3675(6) 0.4736(6) 0.6075(5) 0.055(2) Uani 1.00 1 d . . .
C(15) C 0.2917(6) 0.5441(7) 0.6756(5) 0.060(2) Uani 1.00 1 d . . .
C(16) C 0.2119(6) 0.6270(6) 0.6440(5) 0.055(2) Uani 1.00 1 d . . .
C(17) C 0.2061(6) 0.6344(5) 0.5434(4) 0.0435(19) Uani 1.00 1 d . . .
C(18) C 0.2812(5) 0.5613(5) 0.4727(4) 0.0349(17) Uani 1.00 1 d . . .
C(19) C 0.3815(7) 0.2358(5) 0.3002(6) 0.059(2) Uani 1.00 1 d . . .
C(20) C 0.2206(6) 0.3272(5) 0.2484(5) 0.046(2) Uani 1.00 1 d . . .
C(21) C 0.1381(5) 0.4086(5) 0.2096(4) 0.0389(18) Uani 1.00 1 d . . .
C(22) C 0.0541(6) 0.3772(6) 0.1872(5) 0.055(2) Uani 1.00 1 d . . .
C(23) C -0.0276(7) 0.4446(7) 0.1448(6) 0.062(2) Uani 1.00 1 d . . .
C(24) C -0.0238(6) 0.5469(6) 0.1245(5) 0.052(2) Uani 1.00 1 d . . .
C(25) C 0.0592(5) 0.5789(5) 0.1443(5) 0.0417(19) Uani 1.00 1 d . . .
C(26) C 0.1425(5) 0.5114(4) 0.1880(4) 0.0328(16) Uani 1.00 1 d . . .
C(27) C 0.3564(11) 0.9120(8) 0.4441(8) 0.083(4) Uani 1.00 1 d . . .
C(28) C 0.2706(7) 0.8900(6) 0.3988(5) 0.055(2) Uani 1.00 1 d . . .
C(29) C 0.1830(7) 0.9762(5) 0.3849(5) 0.055(2) Uani 1.00 1 d . . .
C(30) C 0.1005(6) 0.9678(5) 0.3445(5) 0.049(2) Uani 1.00 1 d . . .
C(31) C 0.0095(9) 1.0703(6) 0.3343(7) 0.072(3) Uani 1.00 1 d . . .
C(32) C 0.3383(10) 0.9916(9) 0.0958(7) 0.077(3) Uani 1.00 1 d . . .
C(33) C 0.2809(6) 0.9072(5) 0.1099(5) 0.045(2) Uani 1.00 1 d . . .
C(34) C 0.2132(7) 0.9090(6) 0.0422(5) 0.054(2) Uani 1.00 1 d . . .
C(35) C 0.1598(6) 0.8356(5) 0.0495(5) 0.049(2) Uani 1.00 1 d . . .
C(36) C 0.0974(10) 0.8340(7) -0.0296(7) 0.079(3) Uani 1.00 1 d . . .
C(37) C 0.0007(7) 0.6209(6) 0.4057(6) 0.063(2) Uani 1.00 1 d . . .
C(38) C -0.0818(8) 0.6593(8) 0.4970(7) 0.095(3) Uani 1.00 1 d . . .
C(39) C 0.7947(15) 0.8497(18) 0.253(2) 0.246(13) Uani 1.00 1 d . . .
C(40) C 0.7294(19) 0.799(2) 0.3148(16) 0.251(15) Uani 1.00 1 d . . .
H(1) H 0.5720 0.0830 0.3008 0.085 Uiso 1.00 1 c R . .
H(2) H 0.5381 0.0714 0.2020 0.085 Uiso 1.00 1 c R . .
H(3) H 0.6405 0.1063 0.1998 0.085 Uiso 1.00 1 c R . .
H(4) H 0.4365 0.2575 0.1150 0.060 Uiso 1.00 1 c R . .
H(5) H 0.5615 0.2373 0.0934 0.060 Uiso 1.00 1 c R . .
H(6) H 0.6072 0.3672 0.0437 0.050 Uiso 1.00 1 c R . .
H(7) H 0.7182 0.4715 -0.0044 0.073 Uiso 1.00 1 c R . .
H(8) H 0.7639 0.6236 0.0018 0.082 Uiso 1.00 1 c R . .
H(9) H 0.6479 0.7639 0.1062 0.090 Uiso 1.00 1 c R . .
H(10) H 0.4860 0.7510 0.2087 0.067 Uiso 1.00 1 c R . .
H(11) H 0.6056 0.3056 0.2561 0.058 Uiso 1.00 1 c R . .
H(12) H 0.5762 0.2458 0.3529 0.059 Uiso 1.00 1 c R . .
H(13) H 0.5005 0.3486 0.4728 0.054 Uiso 1.00 1 c R . .
H(14) H 0.4230 0.4188 0.6293 0.064 Uiso 1.00 1 c R . .
H(15) H 0.2937 0.5369 0.7443 0.069 Uiso 1.00 1 c R . .
H(16) H 0.1613 0.6780 0.6912 0.061 Uiso 1.00 1 c R . .
H(17) H 0.1505 0.6900 0.5227 0.050 Uiso 1.00 1 c R . .
H(18) H 0.3786 0.2337 0.3698 0.070 Uiso 1.00 1 c R . .
H(19) H 0.3616 0.1783 0.2812 0.070 Uiso 1.00 1 c R . .
H(20) H 0.2125 0.2587 0.2520 0.054 Uiso 1.00 1 c R . .
H(21) H 0.0524 0.3073 0.2025 0.070 Uiso 1.00 1 c R . .
H(22) H -0.0833 0.4211 0.1299 0.079 Uiso 1.00 1 c R . .
H(23) H -0.0788 0.5950 0.0961 0.063 Uiso 1.00 1 c R . .
H(24) H 0.0603 0.6490 0.1289 0.050 Uiso 1.00 1 c R . .
H(25) H 0.1806 1.0442 0.4049 0.065 Uiso 1.00 1 c R . .
H(26) H 0.2055 0.9612 -0.0078 0.068 Uiso 1.00 1 c R . .
H(27) H -0.0306 0.5939 0.3613 0.072 Uiso 1.00 1 c R . .
H(28) H 0.0599 0.5661 0.4222 0.072 Uiso 1.00 1 c R . .
H(29) H -0.0494 0.6858 0.5407 0.104 Uiso 1.00 1 c R . .
H(30) H -0.1418 0.7141 0.4821 0.104 Uiso 1.00 1 c R . .
H(31) H -0.1062 0.6028 0.5272 0.104 Uiso 1.00 1 c R . .
H(32) H -0.0376 0.7566 0.3435 0.054 Uiso 1.00 1 c R . .
H(33) H 0.7544 0.9150 0.2296 0.286 Uiso 1.00 1 c R . .
H(34) H 0.8345 0.8034 0.1978 0.286 Uiso 1.00 1 c R . .
H(35) H 0.7609 0.7249 0.3127 0.314 Uiso 1.00 1 c R . .
H(36) H 0.6585 0.8172 0.3014 0.314 Uiso 1.00 1 c R . .
H(37) H 0.7245 0.8258 0.3790 0.314 Uiso 1.00 1 c R . .
H(38) H 0.8835 0.9040 0.3623 0.258 Uiso 1.00 1 c R . .

loop_
_atom_site_aniso_label
_atom_site_aniso_U_11
_atom_site_aniso_U_22
_atom_site_aniso_U_33
_atom_site_aniso_U_12
_atom_site_aniso_U_13
_atom_site_aniso_U_23
Eu(1) 0.03112(18) 0.02359(16) 0.03246(17) -0.00625(12) -0.00549(11) -0.00170(10)
Ni(1) 0.0390(5) 0.0279(4) 0.0343(4) 0.0008(3) -0.0101(3) -0.0058(3)
F(1) 0.187(9) 0.197(9) 0.117(6) -0.061(7) -0.092(6) -0.006(5)
F(2) 0.100(5) 0.122(6) 0.223(9) -0.027(5) -0.082(6) -0.041(6)
F(3) 0.274(11) 0.107(5) 0.282(11) -0.134(7) -0.221(10) 0.101(6)
F(4) 0.268(12) 0.101(6) 0.239(10) 0.110(7) -0.160(9) -0.114(6)
F(5) 0.068(4) 0.055(4) 0.359(14) 0.012(3) -0.024(6) 0.023(6)
F(6) 0.139(7) 0.102(5) 0.166(7) 0.007(5) -0.022(5) 0.077(5)
F(7) 0.227(12) 0.203(11) 0.410(18) -0.188(11) -0.217(13) 0.186(12)
F(8) 0.290(15) 0.159(9) 0.269(13) -0.174(10) 0.075(12) -0.105(9)
F(9) 0.370(15) 0.276(12) 0.100(5) -0.284(13) -0.065(7) 0.071(6)
F(10) 0.217(8) 0.104(5) 0.117(5) -0.086(5) -0.123(5) 0.065(4)
F(11) 0.189(8) 0.108(5) 0.114(5) -0.038(5) -0.095(5) -0.017(4)
F(12) 0.126(6) 0.167(7) 0.155(6) -0.089(5) -0.102(5) 0.071(5)
O(1) 0.025(2) 0.042(2) 0.046(2) -0.004(2) 0.0021(18) -0.0036(19)
O(2) 0.044(2) 0.030(2) 0.033(2) -0.001(2) -0.0072(18) -0.0022(16)
O(3) 0.032(2) 0.030(2) 0.038(2) -0.0040(18) -0.0116(17) -0.0043(16)
O(4) 0.065(3) 0.040(2) 0.050(2) -0.014(2) -0.024(2) -0.003(2)
O(5) 0.048(3) 0.028(2) 0.061(3) -0.007(2) -0.006(2) -0.003(2)
O(6) 0.045(2) 0.049(3) 0.046(2) -0.022(2) -0.010(2) 0.002(2)
O(7) 0.070(3) 0.039(2) 0.057(3) -0.028(2) -0.028(2) 0.010(2)
O(8) 0.039(2) 0.036(2) 0.058(2) -0.008(2) -0.000(2) 0.003(2)
O(9) 0.100(7) 0.080(6) 0.46(2) -0.030(5) -0.140(11) 0.065(10)
N(1) 0.042(3) 0.049(3) 0.037(3) 0.013(2) -0.006(2) -0.018(2)
N(2) 0.046(3) 0.029(3) 0.052(3) 0.009(2) -0.015(2) -0.012(2)
N(3) 0.056(4) 0.033(3) 0.044(3) -0.004(2) -0.015(2) -0.004(2)
C(1) 0.098(7) 0.040(4) 0.075(6) 0.021(4) -0.038(5) -0.020(3)
C(2) 0.060(5) 0.035(4) 0.054(4) 0.011(3) -0.024(3) -0.007(3)
C(3) 0.058(5) 0.042(4) 0.049(4) 0.012(3) -0.011(3) -0.015(3)
C(4) 0.040(4) 0.055(4) 0.031(3) 0.006(3) -0.010(2) -0.006(2)
C(5) 0.032(3) 0.080(5) 0.023(3) -0.002(3) -0.011(2) 0.001(2)
C(6) 0.051(5) 0.096(7) 0.035(4) -0.012(4) -0.016(3) 0.003(3)
C(7) 0.036(4) 0.130(9) 0.039(4) -0.020(5) -0.003(3) 0.008(4)
C(8) 0.051(5) 0.092(7) 0.082(6) -0.037(5) -0.015(4) 0.006(5)
C(9) 0.038(4) 0.070(5) 0.059(4) -0.022(4) -0.004(3) 0.001(3)
C(10) 0.029(3) 0.063(4) 0.038(3) -0.013(3) -0.009(2) 0.007(3)
C(11) 0.048(4) 0.046(4) 0.053(4) 0.015(3) -0.018(3) -0.012(3)
C(12) 0.049(4) 0.047(4) 0.038(3) 0.001(3) -0.020(3) 0.001(2)
C(13) 0.051(4) 0.040(3) 0.024(3) -0.007(3) -0.013(2) -0.004(2)
C(14) 0.062(5) 0.058(5) 0.042(4) -0.008(4) -0.018(3) -0.005(3)
C(15) 0.063(5) 0.083(6) 0.027(3) -0.009(4) -0.013(3) -0.008(3)
C(16) 0.056(5) 0.062(5) 0.034(3) -0.007(4) 0.001(3) -0.012(3)
C(17) 0.049(4) 0.044(4) 0.033(3) -0.007(3) -0.008(2) -0.008(2)
C(18) 0.046(4) 0.034(3) 0.025(3) -0.010(2) -0.010(2) -0.005(2)
C(19) 0.082(6) 0.033(4) 0.060(4) -0.007(4) -0.030(4) 0.003(3)
C(20) 0.058(4) 0.026(3) 0.050(4) -0.013(3) -0.007(3) -0.002(2)
C(21) 0.040(3) 0.034(3) 0.042(3) -0.013(3) -0.005(2) 0.000(2)
C(22) 0.055(5) 0.051(4) 0.068(5) -0.034(4) -0.007(3) 0.008(3)
C(23) 0.053(5) 0.071(5) 0.074(5) -0.037(4) -0.016(4) 0.005(4)
C(24) 0.044(4) 0.058(5) 0.056(4) -0.018(3) -0.013(3) 0.009(3)
C(25) 0.037(3) 0.037(3) 0.050(3) -0.010(3) -0.010(2) 0.003(2)
C(26) 0.029(3) 0.035(3) 0.031(3) -0.009(2) -0.001(2) -0.006(2)
C(27) 0.134(10) 0.061(6) 0.081(7) -0.036(6) -0.070(6) 0.004(4)
C(28) 0.087(6) 0.044(4) 0.041(4) -0.028(4) -0.019(3) -0.004(3)
C(29) 0.086(6) 0.023(3) 0.054(4) -0.010(3) -0.022(4) -0.008(2)
C(30) 0.053(4) 0.024(3) 0.058(4) -0.001(3) -0.001(3) -0.002(2)
C(31) 0.076(7) 0.030(4) 0.090(6) 0.001(4) 0.002(5) -0.003(4)
C(32) 0.101(8) 0.093(8) 0.067(5) -0.071(7) -0.024(5) 0.010(5)
C(33) 0.046(4) 0.044(4) 0.045(4) -0.022(3) 0.002(3) -0.000(2)
C(34) 0.075(5) 0.047(4) 0.050(4) -0.026(4) -0.023(3) 0.015(3)
C(35) 0.071(5) 0.035(3) 0.045(4) -0.014(3) -0.025(3) 0.005(2)
C(36) 0.127(9) 0.059(5) 0.079(6) -0.042(6) -0.065(6) 0.023(4)
C(37) 0.059(5) 0.053(5) 0.068(5) -0.019(4) 0.006(4) -0.001(3)
C(38) 0.086(7) 0.086(7) 0.088(7) -0.025(6) 0.034(6) 0.004(5)
C(39) 0.087(14) 0.15(2) 0.47(4) 0.005(13) -0.08(2) 0.05(2)
C(40) 0.20(2) 0.36(4) 0.23(2) -0.06(2) -0.13(2) -0.07(2)

loop_
_atom_type_symbol
_atom_type_description
_atom_type_scat_dispersion_real
_atom_type_scat_dispersion_imag
_atom_type_scat_source
C C 0.003 0.002
;
International Tables for Crystallography
(1992, Vol. C, Tables 4.2.6.8 and 6.1.1.4)
;
H H 0.000 0.000
;
International Tables for Crystallography
(1992, Vol. C, Table 6.1.1.4)
;
N N 0.006 0.003
;
International Tables for Crystallography
(1992, Vol. C, Tables 4.2.6.8 and 6.1.1.4)
;
Ni Ni 0.339 1.112
;
International Tables for Crystallography
(1992, Vol. C, Tables 4.2.6.8 and 6.1.1.4)
;
Eu Eu -0.158 3.668
;
International Tables for Crystallography
(1992, Vol. C, Tables 4.2.6.8 and 6.1.1.4)
;
F F 0.017 0.010
;
International Tables for Crystallography
(1992, Vol. C, Tables 4.2.6.8 and 6.1.1.4)
;
O O 0.011 0.006
;
International Tables for Crystallography
(1992, Vol. C, Tables 4.2.6.8 and 6.1.1.4)
;

loop_
_geom_angle_atom_site_label_1
_geom_angle_atom_site_label_2
_geom_angle_atom_site_label_3
_geom_angle
_geom_angle_publ_flag
_geom_angle_site_symmetry_1
_geom_angle_site_symmetry_2
_geom_angle_site_symmetry_3
Ni(1) Eu(1) O(1) 41.51(12) yes . . .
Ni(1) Eu(1) O(2) 40.72(9) yes . . .
Ni(1) Eu(1) O(3) 41.40(10) yes . . .
Ni(1) Eu(1) O(4) 106.47(11) yes . . .
Ni(1) Eu(1) O(5) 166.60(11) yes . . .
Ni(1) Eu(1) O(6) 122.27(9) yes . . .
Ni(1) Eu(1) O(7) 111.83(11) yes . . .
Ni(1) Eu(1) O(8) 101.33(10) yes . . .
O(1) Eu(1) O(2) 69.03(14) yes . . .
O(1) Eu(1) O(3) 71.06(17) yes . . .
O(1) Eu(1) O(4) 87.91(17) yes . . .
O(1) Eu(1) O(5) 148.94(18) yes . . .
O(1) Eu(1) O(6) 81.20(15) yes . . .
O(1) Eu(1) O(7) 103.59(15) yes . . .
O(1) Eu(1) O(8) 142.73(16) yes . . .
O(2) Eu(1) O(3) 68.64(15) yes . . .
O(2) Eu(1) O(4) 80.21(17) yes . . .
O(2) Eu(1) O(5) 127.10(14) yes . . .
O(2) Eu(1) O(6) 138.41(17) yes . . .
O(2) Eu(1) O(7) 146.20(18) yes . . .
O(2) Eu(1) O(8) 78.82(15) yes . . .
O(3) Eu(1) O(4) 146.90(15) yes . . .
O(3) Eu(1) O(5) 137.01(17) yes . . .
O(3) Eu(1) O(6) 128.41(14) yes . . .
O(3) Eu(1) O(7) 77.73(16) yes . . .
O(3) Eu(1) O(8) 80.19(15) yes . . .
O(4) Eu(1) O(5) 71.59(17) yes . . .
O(4) Eu(1) O(6) 70.05(17) yes . . .
O(4) Eu(1) O(7) 133.40(17) yes . . .
O(4) Eu(1) O(8) 105.08(17) yes . . .
O(5) Eu(1) O(6) 70.11(15) yes . . .
O(5) Eu(1) O(7) 76.65(16) yes . . .
O(5) Eu(1) O(8) 67.18(16) yes . . .
O(6) Eu(1) O(7) 67.51(19) yes . . .
O(6) Eu(1) O(8) 136.02(14) yes . . .
O(7) Eu(1) O(8) 92.59(18) yes . . .
Eu(1) Ni(1) O(1) 46.96(10) yes . . .
Eu(1) Ni(1) O(2) 48.12(11) yes . . .
Eu(1) Ni(1) O(3) 48.18(12) yes . . .
Eu(1) Ni(1) N(1) 126.00(17) yes . . .
Eu(1) Ni(1) N(2) 128.18(17) yes . . .
Eu(1) Ni(1) N(3) 128.81(16) yes . . .
O(1) Ni(1) O(2) 78.93(17) yes . . .
O(1) Ni(1) O(3) 80.77(18) yes . . .
O(1) Ni(1) N(1) 88.1(2) yes . . .
O(1) Ni(1) N(2) 106.0(2) yes . . .
O(1) Ni(1) N(3) 167.3(2) yes . . .
O(2) Ni(1) O(3) 79.49(16) yes . . .
O(2) Ni(1) N(1) 164.6(2) yes . . .
O(2) Ni(1) N(2) 89.44(19) yes . . .
O(2) Ni(1) N(3) 106.7(2) yes . . .
O(3) Ni(1) N(1) 106.7(2) yes . . .
O(3) Ni(1) N(2) 165.80(18) yes . . .
O(3) Ni(1) N(3) 89.0(2) yes . . .
N(1) Ni(1) N(2) 86.2(2) yes . . .
N(1) Ni(1) N(3) 87.7(2) yes . . .
N(2) Ni(1) N(3) 85.7(2) yes . . .
Eu(1) O(1) Ni(1) 91.53(17) yes . . .
Eu(1) O(1) C(10) 142.2(4) yes . . .
Ni(1) O(1) C(10) 125.6(4) yes . . .
Eu(1) O(2) Ni(1) 91.16(15) yes . . .
Eu(1) O(2) C(18) 135.5(3) yes . . .
Ni(1) O(2) C(18) 127.7(3) yes . . .
Eu(1) O(3) Ni(1) 90.43(18) yes . . .
Eu(1) O(3) C(26) 133.9(3) yes . . .
Ni(1) O(3) C(26) 127.6(3) yes . . .
Eu(1) O(4) C(28) 131.9(5) yes . . .
Eu(1) O(5) C(30) 131.6(4) yes . . .
Eu(1) O(6) C(33) 137.4(5) yes . . .
Eu(1) O(7) C(35) 139.1(6) yes . . .
Eu(1) O(8) C(37) 133.4(3) yes . . .
Ni(1) N(1) C(3) 115.0(4) yes . . .
Ni(1) N(1) C(4) 125.5(5) yes . . .
C(3) N(1) C(4) 115.8(5) yes . . .
Ni(1) N(2) C(11) 114.9(4) yes . . .
Ni(1) N(2) C(12) 126.2(4) yes . . .
C(11) N(2) C(12) 116.1(5) yes . . .
Ni(1) N(3) C(19) 116.3(5) yes . . .
Ni(1) N(3) C(20) 125.7(4) yes . . .
C(19) N(3) C(20) 115.3(6) yes . . .
C(1) C(2) C(3) 107.9(5) yes . . .
C(1) C(2) C(11) 108.3(7) yes . . .
C(1) C(2) C(19) 110.2(7) yes . . .
C(3) C(2) C(11) 111.1(6) yes . . .
C(3) C(2) C(19) 108.4(7) yes . . .
C(11) C(2) C(19) 111.0(6) yes . . .
N(1) C(3) C(2) 108.4(6) yes . . .
N(1) C(4) C(5) 128.3(5) yes . . .
C(4) C(5) C(6) 116.4(6) yes . . .
C(4) C(5) C(10) 125.2(6) yes . . .
C(6) C(5) C(10) 118.2(8) yes . . .
C(5) C(6) C(7) 121.5(7) yes . . .
C(6) C(7) C(8) 119.9(8) yes . . .
C(7) C(8) C(9) 121.1(10) yes . . .
C(8) C(9) C(10) 120.0(7) yes . . .
O(1) C(10) C(5) 121.7(7) yes . . .
O(1) C(10) C(9) 119.0(5) yes . . .
C(5) C(10) C(9) 119.2(6) yes . . .
N(2) C(11) C(2) 110.6(6) yes . . .
N(2) C(12) C(13) 127.0(6) yes . . .
C(12) C(13) C(14) 115.4(5) yes . . .
C(12) C(13) C(18) 126.0(5) yes . . .
C(14) C(13) C(18) 118.6(5) yes . . .
C(13) C(14) C(15) 121.5(6) yes . . .
C(14) C(15) C(16) 119.8(6) yes . . .
C(15) C(16) C(17) 120.1(6) yes . . .
C(16) C(17) C(18) 120.9(6) yes . . .
O(2) C(18) C(13) 122.4(4) yes . . .
O(2) C(18) C(17) 118.8(5) yes . . .
C(13) C(18) C(17) 118.8(5) yes . . .
N(3) C(19) C(2) 111.2(6) yes . . .
N(3) C(20) C(21) 128.4(7) yes . . .
C(20) C(21) C(22) 116.0(6) yes . . .
C(20) C(21) C(26) 124.1(7) yes . . .
C(22) C(21) C(26) 119.7(6) yes . . .
C(21) C(22) C(23) 122.7(8) yes . . .
C(22) C(23) C(24) 117.5(9) yes . . .
C(23) C(24) C(25) 120.8(7) yes . . .
C(24) C(25) C(26) 122.3(6) yes . . .
O(3) C(26) C(21) 124.5(5) yes . . .
O(3) C(26) C(25) 118.4(6) yes . . .
C(21) C(26) C(25) 117.0(7) yes . . .
F(1) C(27) F(2) 99.3(9) yes . . .
F(1) C(27) F(3) 102.0(10) yes . . .
F(1) C(27) C(28) 109.0(10) yes . . .
F(2) C(27) F(3) 113.2(12) yes . . .
F(2) C(27) C(28) 114.3(9) yes . . .
F(3) C(27) C(28) 116.6(10) yes . . .
O(4) C(28) C(27) 115.0(7) yes . . .
O(4) C(28) C(29) 127.8(9) yes . . .
C(27) C(28) C(29) 117.2(8) yes . . .
C(28) C(29) C(30) 123.3(7) yes . . .
O(5) C(30) C(29) 128.6(6) yes . . .
O(5) C(30) C(31) 114.2(8) yes . . .
C(29) C(30) C(31) 117.1(7) yes . . .
F(4) C(31) F(5) 105.3(9) yes . . .
F(4) C(31) F(6) 106.7(9) yes . . .
F(4) C(31) C(30) 113.7(10) yes . . .
F(5) C(31) F(6) 103.2(10) yes . . .
F(5) C(31) C(30) 114.1(8) yes . . .
F(6) C(31) C(30) 112.9(7) yes . . .
F(7) C(32) F(8) 99.6(13) yes . . .
F(7) C(32) F(9) 111.9(13) yes . . .
F(7) C(32) C(33) 114.3(10) yes . . .
F(8) C(32) F(9) 100.6(11) yes . . .
F(8) C(32) C(33) 112.4(11) yes . . .
F(9) C(32) C(33) 116.0(11) yes . . .
O(6) C(33) C(32) 116.7(8) yes . . .
O(6) C(33) C(34) 127.1(8) yes . . .
C(32) C(33) C(34) 116.1(7) yes . . .
C(33) C(34) C(35) 119.7(7) yes . . .
O(7) C(35) C(34) 127.3(8) yes . . .
O(7) C(35) C(36) 114.7(8) yes . . .
C(34) C(35) C(36) 117.9(7) yes . . .
F(10) C(36) F(11) 106.7(8) yes . . .
F(10) C(36) F(12) 105.7(9) yes . . .
F(10) C(36) C(35) 114.7(10) yes . . .
F(11) C(36) F(12) 106.2(11) yes . . .
F(11) C(36) C(35) 110.1(8) yes . . .
F(12) C(36) C(35) 112.9(8) yes . . .
O(8) C(37) C(38) 111.6(7) yes . . .
O(9) C(39) C(40) 103(2) yes . . .
Eu(1) O(8) H(32) 126.2 no . . .
C(37) O(8) H(32) 95.7 no . . .
C(39) O(9) H(38) 144.4 no . . .
C(2) C(1) H(1) 109.1 no . . .
C(2) C(1) H(2) 109.3 no . . .
C(2) C(1) H(3) 109.3 no . . .
H(1) C(1) H(2) 109.5 no . . .
H(1) C(1) H(3) 109.7 no . . .
H(2) C(1) H(3) 109.9 no . . .
N(1) C(3) H(4) 109.5 no . . .
N(1) C(3) H(5) 109.8 no . . .
C(2) C(3) H(4) 110.1 no . . .
C(2) C(3) H(5) 109.5 no . . .
H(4) C(3) H(5) 109.5 no . . .
N(1) C(4) H(6) 115.9 no . . .
C(5) C(4) H(6) 115.8 no . . .
C(5) C(6) H(7) 119.2 no . . .
C(7) C(6) H(7) 119.3 no . . .
C(6) C(7) H(8) 119.7 no . . .
C(8) C(7) H(8) 120.4 no . . .
C(7) C(8) H(9) 119.1 no . . .
C(9) C(8) H(9) 119.8 no . . .
C(8) C(9) H(10) 119.9 no . . .
C(10) C(9) H(10) 120.1 no . . .
N(2) C(11) H(11) 109.2 no . . .
N(2) C(11) H(12) 109.4 no . . .
C(2) C(11) H(11) 108.9 no . . .
C(2) C(11) H(12) 109.3 no . . .
H(11) C(11) H(12) 109.5 no . . .
N(2) C(12) H(13) 116.5 no . . .
C(13) C(12) H(13) 116.5 no . . .
C(13) C(14) H(14) 119.1 no . . .
C(15) C(14) H(14) 119.3 no . . .
C(14) C(15) H(15) 119.8 no . . .
C(16) C(15) H(15) 120.4 no . . .
C(15) C(16) H(16) 119.7 no . . .
C(17) C(16) H(16) 120.2 no . . .
C(16) C(17) H(17) 119.7 no . . .
C(18) C(17) H(17) 119.4 no . . .
N(3) C(19) H(18) 108.3 no . . .
N(3) C(19) H(19) 109.5 no . . .
C(2) C(19) H(18) 108.5 no . . .
C(2) C(19) H(19) 109.8 no . . .
H(18) C(19) H(19) 109.5 no . . .
N(3) C(20) H(20) 116.0 no . . .
C(21) C(20) H(20) 115.6 no . . .
C(21) C(22) H(21) 118.5 no . . .
C(23) C(22) H(21) 118.8 no . . .
C(22) C(23) H(22) 120.9 no . . .
C(24) C(23) H(22) 121.6 no . . .
C(23) C(24) H(23) 119.5 no . . .
C(25) C(24) H(23) 119.7 no . . .
C(24) C(25) H(24) 119.0 no . . .
C(26) C(25) H(24) 118.7 no . . .
C(28) C(29) H(25) 118.2 no . . .
C(30) C(29) H(25) 118.5 no . . .
C(33) C(34) H(26) 120.1 no . . .
C(35) C(34) H(26) 120.2 no . . .
O(8) C(37) H(27) 109.4 no . . .
O(8) C(37) H(28) 108.7 no . . .
C(38) C(37) H(27) 108.9 no . . .
C(38) C(37) H(28) 108.8 no . . .
H(27) C(37) H(28) 109.5 no . . .
C(37) C(38) H(29) 108.1 no . . .
C(37) C(38) H(30) 110.2 no . . .
C(37) C(38) H(31) 109.5 no . . .
H(29) C(38) H(30) 109.5 no . . .
H(29) C(38) H(31) 110.2 no . . .
H(30) C(38) H(31) 109.5 no . . .
O(9) C(39) H(33) 115.3 no . . .
O(9) C(39) H(34) 108.9 no . . .
C(40) C(39) H(33) 112.8 no . . .
C(40) C(39) H(34) 107.1 no . . .
H(33) C(39) H(34) 109.5 no . . .
C(39) C(40) H(35) 112.6 no . . .
C(39) C(40) H(36) 112.6 no . . .
C(39) C(40) H(37) 103.0 no . . .
H(35) C(40) H(36) 109.5 no . . .
H(35) C(40) H(37) 109.5 no . . .
H(36) C(40) H(37) 109.5 no . . .

loop_
_geom_bond_atom_site_label_1
_geom_bond_atom_site_label_2
_geom_bond_distance
_geom_bond_publ_flag
_geom_bond_site_symmetry_1
_geom_bond_site_symmetry_2
Eu(1) Ni(1) 3.1873(7) yes . .
Eu(1) O(1) 2.330(3) yes . .
Eu(1) O(2) 2.373(4) yes . .
Eu(1) O(3) 2.375(4) yes . .
Eu(1) O(4) 2.419(6) yes . .
Eu(1) O(5) 2.473(4) yes . .
Eu(1) O(6) 2.468(5) yes . .
Eu(1) O(7) 2.418(5) yes . .
Eu(1) O(8) 2.441(5) yes . .
Ni(1) O(1) 2.113(5) yes . .
Ni(1) O(2) 2.080(3) yes . .
Ni(1) O(3) 2.108(4) yes . .
Ni(1) N(1) 2.059(5) yes . .
Ni(1) N(2) 2.051(6) yes . .
Ni(1) N(3) 2.054(6) yes . .
F(1) C(27) 1.358(13) yes . .
F(2) C(27) 1.300(13) yes . .
F(3) C(27) 1.258(15) yes . .
F(4) C(31) 1.261(14) yes . .
F(5) C(31) 1.286(15) yes . .
F(6) C(31) 1.255(13) yes . .
F(7) C(32) 1.22(2) yes . .
F(8) C(32) 1.267(15) yes . .
F(9) C(32) 1.253(13) yes . .
F(10) C(36) 1.323(12) yes . .
F(11) C(36) 1.346(11) yes . .
F(12) C(36) 1.318(16) yes . .
O(1) C(10) 1.334(8) yes . .
O(2) C(18) 1.346(7) yes . .
O(3) C(26) 1.328(9) yes . .
O(4) C(28) 1.255(9) yes . .
O(5) C(30) 1.250(10) yes . .
O(6) C(33) 1.235(8) yes . .
O(7) C(35) 1.269(8) yes . .
O(8) C(37) 1.467(10) yes . .
O(9) C(39) 1.46(3) yes . .
N(1) C(3) 1.472(10) yes . .
N(1) C(4) 1.272(10) yes . .
N(2) C(11) 1.486(8) yes . .
N(2) C(12) 1.278(9) yes . .
N(3) C(19) 1.476(9) yes . .
N(3) C(20) 1.295(11) yes . .
C(1) C(2) 1.546(10) yes . .
C(2) C(3) 1.570(10) yes . .
C(2) C(11) 1.533(13) yes . .
C(2) C(19) 1.520(12) yes . .
C(4) C(5) 1.442(12) yes . .
C(5) C(6) 1.419(11) yes . .
C(5) C(10) 1.430(9) yes . .
C(6) C(7) 1.363(17) yes . .
C(7) C(8) 1.387(12) yes . .
C(8) C(9) 1.390(12) yes . .
C(9) C(10) 1.401(13) yes . .
C(12) C(13) 1.449(8) yes . .
C(13) C(14) 1.424(9) yes . .
C(13) C(18) 1.421(8) yes . .
C(14) C(15) 1.362(9) yes . .
C(15) C(16) 1.396(10) yes . .
C(16) C(17) 1.400(9) yes . .
C(17) C(18) 1.396(8) yes . .
C(20) C(21) 1.452(9) yes . .
C(21) C(22) 1.399(13) yes . .
C(21) C(26) 1.403(9) yes . .
C(22) C(23) 1.391(11) yes . .
C(23) C(24) 1.391(13) yes . .
C(24) C(25) 1.378(12) yes . .
C(25) C(26) 1.416(9) yes . .
C(27) C(28) 1.517(18) yes . .
C(28) C(29) 1.395(10) yes . .
C(29) C(30) 1.366(13) yes . .
C(30) C(31) 1.538(10) yes . .
C(32) C(33) 1.524(17) yes . .
C(33) C(34) 1.422(12) yes . .
C(34) C(35) 1.363(13) yes . .
C(35) C(36) 1.509(16) yes . .
C(37) C(38) 1.463(11) yes . .
C(39) C(40) 1.37(3) yes . .
O(8) H(32) 1.113 no . .
O(9) H(38) 1.018 no . .
C(1) H(1) 0.950 no . .
C(1) H(2) 0.950 no . .
C(1) H(3) 0.950 no . .
C(3) H(4) 0.950 no . .
C(3) H(5) 0.950 no . .
C(4) H(6) 0.950 no . .
C(6) H(7) 0.950 no . .
C(7) H(8) 0.950 no . .
C(8) H(9) 0.950 no . .
C(9) H(10) 0.950 no . .
C(11) H(11) 0.950 no . .
C(11) H(12) 0.950 no . .
C(12) H(13) 0.950 no . .
C(14) H(14) 0.950 no . .
C(15) H(15) 0.950 no . .
C(16) H(16) 0.950 no . .
C(17) H(17) 0.950 no . .
C(19) H(18) 0.950 no . .
C(19) H(19) 0.950 no . .
C(20) H(20) 0.950 no . .
C(22) H(21) 0.950 no . .
C(23) H(22) 0.950 no . .
C(24) H(23) 0.950 no . .
C(25) H(24) 0.950 no . .
C(29) H(25) 0.950 no . .
C(34) H(26) 0.950 no . .
C(37) H(27) 0.950 no . .
C(37) H(28) 0.950 no . .
C(38) H(29) 0.950 no . .
C(38) H(30) 0.950 no . .
C(38) H(31) 0.950 no . .
C(39) H(33) 0.950 no . .
C(39) H(34) 0.950 no . .
C(40) H(35) 0.950 no . .
C(40) H(36) 0.950 no . .
C(40) H(37) 0.950 no . .

loop_
_geom_contact_atom_site_label_1
_geom_contact_atom_site_label_2
_geom_contact_distance
_geom_contact_publ_flag
_geom_contact_site_symmetry_1
_geom_contact_site_symmetry_2
F(1) F(5) 3.166(12) ? . 2_576
F(1) C(1) 3.546(14) ? . 2_666
F(1) C(11) 3.501(11) ? . 2_666
F(2) C(12) 3.573(11) ? . 2_666
F(2) C(40) 3.57(2) ? . .
F(3) C(19) 3.548(12) ? . 1_565
F(4) C(16) 3.562(11) ? . 2_576
F(4) C(17) 3.318(10) ? . 2_576
F(5) F(1) 3.166(12) ? . 2_576
F(5) F(10) 3.447(14) ? . 2_575
F(5) O(9) 2.969(14) ? . 1_455
F(6) F(10) 3.074(13) ? . 2_575
F(7) F(9) 3.190(18) ? . 2_675
F(8) C(20) 3.501(14) ? . 1_565
F(9) F(7) 3.190(18) ? . 2_675
F(9) F(9) 3.595(19) ? . 2_675
F(10) F(5) 3.447(14) ? . 2_575
F(10) F(6) 3.074(13) ? . 2_575
F(10) F(10) 3.254(8) ? . 2_575
F(10) F(12) 3.394(11) ? . 2_575
F(12) F(10) 3.394(11) ? . 2_575
O(3) C(6) 3.370(8) ? . 2_665
O(5) O(9) 3.065(13) ? . 1_455
O(8) O(9) 2.690(11) ? . 1_455
O(9) F(5) 2.969(14) ? . 1_655
O(9) O(5) 3.065(13) ? . 1_655
O(9) O(8) 2.690(11) ? . 1_655
O(9) C(37) 3.414(13) ? . 1_655
O(9) C(38) 3.558(17) ? . 1_655
N(1) C(5) 3.518(8) ? . 2_665
N(1) C(6) 3.379(10) ? . 2_665
N(2) C(14) 3.465(12) ? . 2_666
N(2) C(15) 3.549(12) ? . 2_666
C(1) F(1) 3.546(14) ? . 2_666
C(4) C(4) 3.472(9) ? . 2_665
C(4) C(5) 3.248(10) ? . 2_665
C(5) N(1) 3.518(8) ? . 2_665
C(5) C(4) 3.248(10) ? . 2_665
C(6) O(3) 3.370(8) ? . 2_665
C(6) N(1) 3.379(10) ? . 2_665
C(6) C(26) 3.463(8) ? . 2_665
C(7) C(26) 3.579(9) ? . 2_665
C(11) F(1) 3.501(11) ? . 2_666
C(11) C(15) 3.588(14) ? . 2_666
C(12) F(2) 3.573(11) ? . 2_666
C(12) C(13) 3.544(12) ? . 2_666
C(12) C(14) 3.290(13) ? . 2_666
C(13) C(12) 3.544(12) ? . 2_666
C(14) N(2) 3.465(12) ? . 2_666
C(14) C(12) 3.290(13) ? . 2_666
C(15) N(2) 3.549(12) ? . 2_666
C(15) C(11) 3.588(14) ? . 2_666
C(16) F(4) 3.562(11) ? . 2_576
C(17) F(4) 3.318(10) ? . 2_576
C(19) F(3) 3.548(12) ? . 1_545
C(20) F(8) 3.501(14) ? . 1_545
C(20) C(38) 3.559(11) ? . 2_566
C(24) C(24) 3.563(11) ? . 2_565
C(26) C(6) 3.463(8) ? . 2_665
C(26) C(7) 3.579(9) ? . 2_665
C(37) O(9) 3.414(13) ? . 1_455
C(38) O(9) 3.558(17) ? . 1_455
C(38) C(20) 3.559(11) ? . 2_566
C(40) F(2) 3.57(2) ? . .
F(1) H(1) 2.774 ? . 2_666
F(1) H(12) 2.574 ? . 2_666
F(1) H(13) 3.445 ? . 2_666
F(1) H(37) 3.576 ? . 2_676
F(1) H(38) 3.182 ? . 2_676
F(2) H(12) 3.131 ? . 2_666
F(2) H(13) 2.729 ? . 2_666
F(2) H(14) 3.355 ? . 2_666
F(2) H(36) 2.865 ? . .
F(2) H(37) 3.504 ? . .
F(3) H(1) 3.350 ? . 1_565
F(3) H(18) 3.191 ? . 1_565
F(3) H(19) 3.037 ? . 1_565
F(3) H(37) 3.306 ? . 2_676
F(4) H(16) 3.066 ? . 2_576
F(4) H(17) 2.561 ? . 2_576
F(4) H(21) 3.548 ? . 1_565
F(4) H(29) 2.872 ? . 2_576
F(5) H(16) 3.382 ? . 2_576
F(5) H(38) 2.211 ? . 1_455
F(6) H(16) 3.102 ? . 2_576
F(6) H(20) 3.551 ? . 1_565
F(6) H(21) 2.730 ? . 1_565
F(7) H(2) 2.718 ? . 1_565
F(7) H(19) 3.325 ? . 1_565
F(8) H(4) 3.588 ? . 1_565
F(8) H(19) 2.941 ? . 1_565
F(8) H(20) 2.715 ? . 1_565
F(8) H(21) 3.558 ? . 1_565
F(9) H(2) 3.092 ? . 2_665
F(9) H(3) 3.442 ? . 2_665
F(9) H(9) 3.132 ? . 2_675
F(10) H(3) 3.557 ? . 2_665
F(11) H(6) 3.291 ? . 2_665
F(11) H(7) 3.287 ? . 2_665
F(11) H(11) 3.404 ? . 2_665
F(11) H(15) 3.494 ? . 1_554
F(11) H(16) 3.157 ? . 1_554
F(11) H(22) 2.797 ? . 2_565
F(12) H(26) 3.247 ? . 2_575
F(12) H(34) 3.077 ? . 1_455
O(1) H(6) 3.526 ? . 2_665
O(1) H(14) 3.480 ? . 2_666
O(3) H(7) 2.669 ? . 2_665
O(5) H(38) 2.623 ? . 1_455
O(7) H(6) 3.366 ? . 2_665
O(7) H(7) 3.313 ? . 2_665
O(8) H(38) 2.814 ? . 1_455
O(9) H(27) 3.423 ? . 1_655
O(9) H(30) 2.925 ? . 1_655
O(9) H(32) 1.612 ? . 1_655
N(1) H(7) 3.528 ? . 2_665
N(2) H(14) 3.412 ? . 2_666
N(2) H(15) 3.579 ? . 2_666
N(3) H(31) 3.226 ? . 2_566
C(1) H(33) 2.960 ? . 1_545
C(4) H(15) 3.556 ? . 2_666
C(5) H(6) 3.294 ? . 2_665
C(5) H(15) 3.086 ? . 2_666
C(6) H(4) 3.558 ? . 2_665
C(6) H(15) 3.183 ? . 2_666
C(7) H(4) 3.171 ? . 2_665
C(7) H(15) 3.502 ? . 2_666
C(7) H(23) 3.128 ? . 1_655
C(8) H(4) 3.280 ? . 2_665
C(8) H(36) 3.355 ? . .
C(9) H(14) 3.242 ? . 2_666
C(9) H(36) 3.548 ? . .
C(10) H(6) 3.320 ? . 2_665
C(10) H(14) 3.296 ? . 2_666
C(10) H(15) 3.337 ? . 2_666
C(11) H(15) 3.531 ? . 2_666
C(12) H(14) 3.345 ? . 2_666
C(13) H(13) 3.374 ? . 2_666
C(13) H(14) 3.589 ? . 2_666
C(14) H(13) 3.363 ? . 2_666
C(14) H(35) 3.569 ? . 2_666
C(15) H(11) 3.033 ? . 2_666
C(15) H(22) 3.319 ? . 2_566
C(16) H(11) 3.388 ? . 2_666
C(16) H(21) 3.527 ? . 2_566
C(16) H(22) 3.329 ? . 2_566
C(20) H(8) 3.440 ? . 2_665
C(20) H(29) 3.291 ? . 2_566
C(20) H(31) 3.168 ? . 2_566
C(21) H(8) 2.903 ? . 2_665
C(21) H(31) 3.550 ? . 2_566
C(22) H(8) 3.121 ? . 2_665
C(22) H(16) 3.240 ? . 2_566
C(23) H(8) 3.484 ? . 2_665
C(23) H(15) 3.446 ? . 2_566
C(23) H(16) 3.242 ? . 2_566
C(23) H(23) 3.300 ? . 2_565
C(24) H(8) 3.453 ? . 1_455
C(24) H(8) 3.590 ? . 2_665
C(24) H(22) 3.526 ? . 2_565
C(24) H(23) 3.436 ? . 2_565
C(24) H(34) 3.429 ? . 1_455
C(25) H(7) 3.033 ? . 2_665
C(25) H(8) 3.369 ? . 2_665
C(25) H(34) 3.471 ? . 1_455
C(26) H(7) 2.820 ? . 2_665
C(26) H(8) 3.043 ? . 2_665
C(27) H(12) 3.511 ? . 2_666
C(30) H(38) 3.193 ? . 1_455
C(31) H(16) 3.462 ? . 2_576
C(31) H(38) 3.124 ? . 1_455
C(33) H(5) 3.369 ? . 2_665
C(34) H(3) 3.438 ? . 2_665
C(34) H(5) 3.232 ? . 2_665
C(35) H(6) 3.444 ? . 2_665
C(37) H(28) 3.496 ? . 2_566
C(37) H(31) 3.061 ? . 2_566
C(37) H(35) 3.535 ? . 1_455
C(38) H(20) 3.560 ? . 2_566
C(38) H(28) 3.095 ? . 2_566
C(38) H(31) 3.583 ? . 2_566
C(38) H(35) 3.536 ? . 1_455
C(38) H(37) 3.471 ? . 1_455
C(39) H(1) 3.525 ? . 1_565
C(39) H(3) 3.527 ? . 1_565
C(39) H(9) 3.540 ? . .
C(39) H(32) 2.713 ? . 1_655
C(40) H(9) 3.386 ? . .
C(40) H(30) 3.123 ? . 1_655
C(40) H(32) 3.065 ? . 1_655
H(1) F(1) 2.774 ? . 2_666
H(1) F(3) 3.350 ? . 1_545
H(1) C(39) 3.525 ? . 1_545
H(1) H(33) 2.759 ? . 1_545
H(1) H(36) 3.367 ? . 1_545
H(2) F(7) 2.718 ? . 1_545
H(2) F(9) 3.092 ? . 2_665
H(2) H(33) 3.058 ? . 1_545
H(3) F(9) 3.442 ? . 2_665
H(3) F(10) 3.557 ? . 2_665
H(3) C(34) 3.438 ? . 2_665
H(3) C(39) 3.527 ? . 1_545
H(3) H(26) 2.941 ? . 2_665
H(3) H(33) 2.590 ? . 1_545
H(4) F(8) 3.588 ? . 1_545
H(4) C(6) 3.558 ? . 2_665
H(4) C(7) 3.171 ? . 2_665
H(4) C(8) 3.280 ? . 2_665
H(4) H(8) 3.335 ? . 2_665
H(4) H(9) 3.521 ? . 2_665
H(5) C(33) 3.369 ? . 2_665
H(5) C(34) 3.232 ? . 2_665
H(5) H(26) 3.393 ? . 2_665
H(6) F(11) 3.291 ? . 2_665
H(6) O(1) 3.526 ? . 2_665
H(6) O(7) 3.366 ? . 2_665
H(6) C(5) 3.294 ? . 2_665
H(6) C(10) 3.320 ? . 2_665
H(6) C(35) 3.444 ? . 2_665
H(7) F(11) 3.287 ? . 2_665
H(7) O(3) 2.669 ? . 2_665
H(7) O(7) 3.313 ? . 2_665
H(7) N(1) 3.528 ? . 2_665
H(7) C(25) 3.033 ? . 2_665
H(7) C(26) 2.820 ? . 2_665
H(7) H(15) 3.544 ? . 2_666
H(7) H(22) 3.418 ? . 1_655
H(7) H(24) 3.037 ? . 2_665
H(8) C(20) 3.440 ? . 2_665
H(8) C(21) 2.903 ? . 2_665
H(8) C(22) 3.121 ? . 2_665
H(8) C(23) 3.484 ? . 2_665
H(8) C(24) 3.453 ? . 1_655
H(8) C(24) 3.590 ? . 2_665
H(8) C(25) 3.369 ? . 2_665
H(8) C(26) 3.043 ? . 2_665
H(8) H(4) 3.335 ? . 2_665
H(8) H(21) 3.565 ? . 2_665
H(8) H(22) 3.486 ? . 1_655
H(8) H(23) 2.610 ? . 1_655
H(9) F(9) 3.132 ? . 2_675
H(9) C(39) 3.540 ? . .
H(9) C(40) 3.386 ? . .
H(9) H(4) 3.521 ? . 2_665
H(9) H(23) 3.590 ? . 1_655
H(9) H(33) 3.481 ? . .
H(9) H(34) 3.196 ? . .
H(9) H(35) 3.439 ? . .
H(9) H(36) 2.858 ? . .
H(10) H(14) 3.240 ? . 2_666
H(10) H(36) 3.206 ? . .
H(11) F(11) 3.404 ? . 2_665
H(11) C(15) 3.033 ? . 2_666
H(11) C(16) 3.388 ? . 2_666
H(11) H(15) 2.813 ? . 2_666
H(11) H(16) 3.392 ? . 2_666
H(12) F(1) 2.574 ? . 2_666
H(12) F(2) 3.131 ? . 2_666
H(12) C(27) 3.511 ? . 2_666
H(13) F(1) 3.445 ? . 2_666
H(13) F(2) 2.729 ? . 2_666
H(13) C(13) 3.374 ? . 2_666
H(13) C(14) 3.363 ? . 2_666
H(14) F(2) 3.355 ? . 2_666
H(14) O(1) 3.480 ? . 2_666
H(14) N(2) 3.412 ? . 2_666
H(14) C(9) 3.242 ? . 2_666
H(14) C(10) 3.296 ? . 2_666
H(14) C(12) 3.345 ? . 2_666
H(14) C(13) 3.589 ? . 2_666
H(14) H(10) 3.240 ? . 2_666
H(14) H(35) 3.475 ? . 2_666
H(15) F(11) 3.494 ? . 1_556
H(15) N(2) 3.579 ? . 2_666
H(15) C(4) 3.556 ? . 2_666
H(15) C(5) 3.086 ? . 2_666
H(15) C(6) 3.183 ? . 2_666
H(15) C(7) 3.502 ? . 2_666
H(15) C(10) 3.337 ? . 2_666
H(15) C(11) 3.531 ? . 2_666
H(15) C(23) 3.446 ? . 2_566
H(15) H(7) 3.544 ? . 2_666
H(15) H(11) 2.813 ? . 2_666
H(15) H(22) 2.835 ? . 2_566
H(16) F(4) 3.066 ? . 2_576
H(16) F(5) 3.382 ? . 2_576
H(16) F(6) 3.102 ? . 2_576
H(16) F(11) 3.157 ? . 1_556
H(16) C(22) 3.240 ? . 2_566
H(16) C(23) 3.242 ? . 2_566
H(16) C(31) 3.462 ? . 2_576
H(16) H(11) 3.392 ? . 2_666
H(16) H(21) 2.829 ? . 2_566
H(16) H(22) 2.869 ? . 2_566
H(17) F(4) 2.561 ? . 2_576
H(18) F(3) 3.191 ? . 1_545
H(18) H(30) 3.223 ? . 2_566
H(18) H(31) 3.591 ? . 2_566
H(18) H(37) 3.564 ? . 2_666
H(19) F(3) 3.037 ? . 1_545
H(19) F(7) 3.325 ? . 1_545
H(19) F(8) 2.941 ? . 1_545
H(19) H(25) 3.512 ? . 1_545
H(20) F(6) 3.551 ? . 1_545
H(20) F(8) 2.715 ? . 1_545
H(20) C(38) 3.560 ? . 2_566
H(20) H(25) 3.533 ? . 1_545
H(20) H(29) 3.134 ? . 2_566
H(20) H(30) 3.577 ? . 2_566
H(20) H(31) 3.420 ? . 2_566
H(21) F(4) 3.548 ? . 1_545
H(21) F(6) 2.730 ? . 1_545
H(21) F(8) 3.558 ? . 1_545
H(21) C(16) 3.527 ? . 2_566
H(21) H(8) 3.565 ? . 2_665
H(21) H(16) 2.829 ? . 2_566
H(21) H(29) 3.530 ? . 2_566
H(22) F(11) 2.797 ? . 2_565
H(22) C(15) 3.319 ? . 2_566
H(22) C(16) 3.329 ? . 2_566
H(22) C(24) 3.526 ? . 2_565
H(22) H(7) 3.418 ? . 1_455
H(22) H(8) 3.486 ? . 1_455
H(22) H(15) 2.835 ? . 2_566
H(22) H(16) 2.869 ? . 2_566
H(22) H(23) 3.334 ? . 2_565
H(23) C(7) 3.128 ? . 1_455
H(23) C(23) 3.300 ? . 2_565
H(23) C(24) 3.436 ? . 2_565
H(23) H(8) 2.610 ? . 1_455
H(23) H(9) 3.590 ? . 1_455
H(23) H(22) 3.334 ? . 2_565
H(23) H(23) 3.567 ? . 2_565
H(23) H(34) 2.951 ? . 1_455
H(23) H(35) 3.438 ? . 1_455
H(24) H(7) 3.037 ? . 2_665
H(24) H(34) 3.028 ? . 1_455
H(25) H(19) 3.512 ? . 1_565
H(25) H(20) 3.533 ? . 1_565
H(25) H(29) 3.512 ? . 2_576
H(25) H(30) 3.494 ? . 2_576
H(25) H(38) 3.180 ? . 2_676
H(26) F(12) 3.247 ? . 2_575
H(26) H(3) 2.941 ? . 2_665
H(26) H(5) 3.393 ? . 2_665
H(26) H(33) 3.405 ? . 2_675
H(27) O(9) 3.423 ? . 1_455
H(27) H(28) 3.589 ? . 2_566
H(27) H(31) 3.217 ? . 2_566
H(27) H(35) 2.965 ? . 1_455
H(28) C(37) 3.496 ? . 2_566
H(28) C(38) 3.095 ? . 2_566
H(28) H(27) 3.589 ? . 2_566
H(28) H(28) 3.164 ? . 2_566
H(28) H(29) 3.410 ? . 2_566
H(28) H(31) 2.255 ? . 2_566
H(29) F(4) 2.872 ? . 2_576
H(29) C(20) 3.291 ? . 2_566
H(29) H(20) 3.134 ? . 2_566
H(29) H(21) 3.530 ? . 2_566
H(29) H(25) 3.512 ? . 2_576
H(29) H(28) 3.410 ? . 2_566
H(30) O(9) 2.925 ? . 1_455
H(30) C(40) 3.123 ? . 1_455
H(30) H(18) 3.223 ? . 2_566
H(30) H(20) 3.577 ? . 2_566
H(30) H(25) 3.494 ? . 2_576
H(30) H(35) 2.880 ? . 1_455
H(30) H(37) 2.570 ? . 1_455
H(30) H(38) 3.011 ? . 1_455
H(31) N(3) 3.226 ? . 2_566
H(31) C(20) 3.168 ? . 2_566
H(31) C(21) 3.550 ? . 2_566
H(31) C(37) 3.061 ? . 2_566
H(31) C(38) 3.583 ? . 2_566
H(31) H(18) 3.591 ? . 2_566
H(31) H(20) 3.420 ? . 2_566
H(31) H(27) 3.217 ? . 2_566
H(31) H(28) 2.255 ? . 2_566
H(31) H(31) 3.232 ? . 2_566
H(32) O(9) 1.612 ? . 1_455
H(32) C(39) 2.713 ? . 1_455
H(32) C(40) 3.065 ? . 1_455
H(32) H(33) 3.526 ? . 1_455
H(32) H(34) 2.826 ? . 1_455
H(32) H(35) 2.947 ? . 1_455
H(32) H(37) 2.922 ? . 1_455
H(32) H(38) 1.917 ? . 1_455
H(33) C(1) 2.960 ? . 1_565
H(33) H(1) 2.759 ? . 1_565
H(33) H(2) 3.058 ? . 1_565
H(33) H(3) 2.590 ? . 1_565
H(33) H(9) 3.481 ? . .
H(33) H(26) 3.405 ? . 2_675
H(33) H(32) 3.526 ? . 1_655
H(34) F(12) 3.077 ? . 1_655
H(34) C(24) 3.429 ? . 1_655
H(34) C(25) 3.471 ? . 1_655
H(34) H(9) 3.196 ? . .
H(34) H(23) 2.951 ? . 1_655
H(34) H(24) 3.028 ? . 1_655
H(34) H(32) 2.826 ? . 1_655
H(35) C(14) 3.569 ? . 2_666
H(35) C(37) 3.535 ? . 1_655
H(35) C(38) 3.536 ? . 1_655
H(35) H(9) 3.439 ? . .
H(35) H(14) 3.475 ? . 2_666
H(35) H(23) 3.438 ? . 1_655
H(35) H(27) 2.965 ? . 1_655
H(35) H(30) 2.880 ? . 1_655
H(35) H(32) 2.947 ? . 1_655
H(36) F(2) 2.865 ? . .
H(36) C(8) 3.355 ? . .
H(36) C(9) 3.548 ? . .
H(36) H(1) 3.367 ? . 1_565
H(36) H(9) 2.858 ? . .
H(36) H(10) 3.206 ? . .
H(37) F(1) 3.576 ? . 2_676
H(37) F(2) 3.504 ? . .
H(37) F(3) 3.306 ? . 2_676
H(37) C(38) 3.471 ? . 1_655
H(37) H(18) 3.564 ? . 2_666
H(37) H(30) 2.570 ? . 1_655
H(37) H(32) 2.922 ? . 1_655
H(38) F(1) 3.182 ? . 2_676
H(38) F(5) 2.211 ? . 1_655
H(38) O(5) 2.623 ? . 1_655
H(38) O(8) 2.814 ? . 1_655
H(38) C(30) 3.193 ? . 1_655
H(38) C(31) 3.124 ? . 1_655
H(38) H(25) 3.180 ? . 2_676
H(38) H(30) 3.011 ? . 1_655
H(38) H(32) 1.917 ? . 1_655
